data_2022130
loop_
_publ_author_name
'Domasevitch, Kostiantyn V.'
'Senchyk, Ganna A.'
'Krautscheid, Harald'

_publ_section_title
;
 Bulk polarity of 3,5,7-trinitro-1-azaadamantane mediated by asymmetric
 NO~2~(lone pair)&#x00B7;&#x00B7;&#x00B7;NO~2~(\p-hole) supramolecular
 bonding
;
_journal_coeditor_code VP3006
_journal_issue 6
_journal_name_full 'Acta Crystallographica Section C'
_journal_page_first
;
;
_journal_paper_doi 10.1107/S2053229620006762
_journal_volume 76
_journal_year 2020
_chemical_formula_iupac 'C9 H12 N4 O6'
_chemical_formula_moiety 'C9 H12 N4 O6'
_chemical_formula_sum 'C9 H12 N4 O6'
_chemical_formula_weight 272.23
_chemical_name_common
;
3,5,7-Trinitro-1-azaadamantane
;
_chemical_name_systematic
;
2,5,7-Trinitro-1-azatricyclo[3.3.1.13.7]decane
;
_space_group_crystal_system trigonal
_space_group_IT_number 143
_space_group_name_Hall 'P 3'
_space_group_name_H-M_alt 'P 3'
_atom_sites_solution_hydrogens difmap
_atom_sites_solution_primary direct
_atom_sites_solution_secondary difmap
_audit_creation_method SHELXL-2018/1
_cell_angle_alpha 90
_cell_angle_beta 90
_cell_angle_gamma 120
_cell_formula_units_Z 3
_cell_length_a 12.7917(14)
_cell_length_b 12.7917(14)
_cell_length_c 5.8996(6)
_cell_measurement_reflns_used 5172
_cell_measurement_temperature 200(2)
_cell_measurement_theta_max 29.187
_cell_measurement_theta_min 3.185
_cell_volume 836.01(15)
_computing_cell_refinement
;
IPDS (Stoe & Cie, 2000)
;
_computing_data_collection
;
IPDS (Stoe & Cie, 2000)
;
_computing_data_reduction
;
IPDS (Stoe & Cie, 2000)
;
_computing_molecular_graphics
;
DIAMOND (Brandenburg, 1999)
;
_computing_publication_material
;
WinGX (Farrugia, 1999)
;
_computing_structure_refinement
;
SHELXL2018 (Sheldrick, 2015)
;
_computing_structure_solution
;
SHELXS97 (Sheldrick, 2008)
;
_diffrn_ambient_temperature 200(2)
_diffrn_measured_fraction_theta_full 0.998
_diffrn_measured_fraction_theta_max 0.995
_diffrn_measurement_device_type 'Stoe Image plate diffraction system IPDS-2T'
_diffrn_measurement_method '\f oscillation scans'
_diffrn_radiation_type MoK\a
_diffrn_radiation_wavelength 0.71073
_diffrn_reflns_av_R_equivalents 0.0383
_diffrn_reflns_av_unetI/netI 0.0507
_diffrn_reflns_limit_h_max 16
_diffrn_reflns_limit_h_min -17
_diffrn_reflns_limit_k_max 15
_diffrn_reflns_limit_k_min -17
_diffrn_reflns_limit_l_max 8
_diffrn_reflns_limit_l_min -8
_diffrn_reflns_number 5172
_diffrn_reflns_theta_full 25.242
_diffrn_reflns_theta_max 29.187
_diffrn_reflns_theta_min 3.185
_diffrn_source 'fine-focus sealed tube'
_exptl_absorpt_coefficient_mu 0.138
_exptl_absorpt_correction_T_max 0.7919
_exptl_absorpt_correction_T_min 0.6540
_exptl_absorpt_correction_type numerical
_exptl_absorpt_process_details
;
[X-RED (Stoe & Cie, 2001) and X-SHAPE (Stoe & Cie, 1999)]
;
_exptl_crystal_colour colorless
_exptl_crystal_density_diffrn 1.622
_exptl_crystal_description prism
_exptl_crystal_F_000 426
_exptl_crystal_size_max 0.220
_exptl_crystal_size_mid 0.200
_exptl_crystal_size_min 0.170
_refine_diff_density_max 0.145
_refine_diff_density_min -0.191
_refine_ls_extinction_method none
_refine_ls_goodness_of_fit_ref 0.920
_refine_ls_hydrogen_treatment refall
_refine_ls_matrix_type full
_refine_ls_number_parameters 221
_refine_ls_number_reflns 2961
_refine_ls_number_restraints 1
_refine_ls_restrained_S_all 0.920
_refine_ls_R_factor_all 0.0426
_refine_ls_R_factor_gt 0.0321
_refine_ls_shift/su_max 0.000
_refine_ls_shift/su_mean 0.000
_refine_ls_structure_factor_coef Fsqd
_refine_ls_weighting_details 'w=1/[\s^2^(Fo^2^)+(0.0330P)^2^] where P=(Fo^2^+2Fc^2^)/3'
_refine_ls_weighting_scheme calc
_refine_ls_wR_factor_gt 0.0602
_refine_ls_wR_factor_ref 0.0632
_reflns_number_gt 2451
_reflns_number_total 2961
_reflns_threshold_expression 'I > 2\s(I)'
_cod_data_source_file vp3006sup1.cif
_cod_data_source_block I
_cod_original_cell_volume 836.0(2)
_cod_database_code 2022130
_shelx_space_group_comment
;
The symmetry employed for this shelxl refinement is uniquely defined
by the following loop, which should always be used as a source of
symmetry information in preference to the above space-group names.
They are only intended as comments.
;
_shelx_estimated_absorpt_t_min 0.970
_shelx_estimated_absorpt_t_max 0.977

loop_
_space_group_symop_operation_xyz
'x, y, z'
'-y, x-y, z'
'-x+y, -x, z'

loop_
_atom_site_type_symbol
_atom_site_label
_atom_site_fract_x
_atom_site_fract_y
_atom_site_fract_z
_atom_site_U_iso_or_equiv
_atom_site_adp_type
_atom_site_calc_flag
_atom_site_occupancy
_atom_site_disorder_assembly
_atom_site_disorder_group
O O1A 0.2573(3) 0.2891(2) -0.2900(6) 0.0475(7) Uani d 1 . .
O O2A 0.3275(2) 0.1737(3) -0.1919(5) 0.0413(6) Uani d 1 . .
N N1A 0.000000 0.000000 0.1998(7) 0.0183(9) Uani d 1 . .
N N2A 0.2452(3) 0.1945(3) -0.2164(4) 0.0267(6) Uani d 1 . .
C C1A 0.1201(3) 0.0952(3) 0.1220(5) 0.0205(6) Uani d 1 . .
C C2A 0.1207(3) 0.0967(3) -0.1406(5) 0.0196(6) Uani d 1 . .
C C3A 0.0253(3) 0.1249(3) -0.2281(5) 0.0203(6) Uani d 1 . .
H H1A 0.182(3) 0.077(3) 0.183(5) 0.019(8) Uiso d 1 . .
H H2A 0.131(3) 0.167(4) 0.173(6) 0.017(8) Uiso d 1 . .
H H3A 0.039(3) 0.197(4) -0.180(5) 0.011(8) Uiso d 1 . .
H H4A 0.024(3) 0.118(3) -0.396(6) 0.018(8) Uiso d 1 . .
O O1B 0.3760(2) 0.3259(3) 0.2319(5) 0.0362(6) Uani d 1 . .
O O2B 0.5076(3) 0.4797(3) 0.0412(6) 0.0488(8) Uani d 1 . .
N N1B 0.666667 0.333333 0.5825(7) 0.0224(10) Uani d 1 . .
N N2B 0.4789(3) 0.3926(3) 0.1637(4) 0.0259(6) Uani d 1 . .
C C1B 0.5760(3) 0.3643(3) 0.5048(5) 0.0241(6) Uani d 1 . .
C C2B 0.5754(3) 0.3651(3) 0.2425(5) 0.0178(6) Uani d 1 . .
C C3B 0.5402(3) 0.2387(3) 0.1525(5) 0.0183(6) Uani d 1 . .
H H1B 0.599(3) 0.443(4) 0.554(5) 0.016(8) Uiso d 1 . .
H H2B 0.506(3) 0.312(3) 0.567(5) 0.008(7) Uiso d 1 . .
H H3B 0.466(3) 0.182(3) 0.207(5) 0.012(8) Uiso d 1 . .
H H4B 0.549(4) 0.243(3) -0.006(6) 0.024(9) Uiso d 1 . .
O O1C 0.1491(3) 0.3784(3) 0.2511(5) 0.0462(7) Uani d 1 . .
O O2C 0.0360(3) 0.3839(3) 0.5158(6) 0.0521(9) Uani d 1 . .
N N1C 0.333333 0.666667 0.8362(8) 0.0264(11) Uani d 1 . .
N N2C 0.1322(3) 0.4261(2) 0.4153(5) 0.0264(6) Uani d 1 . .
C C1C 0.2356(3) 0.5486(3) 0.7592(5) 0.0248(7) Uani d 1 . .
C C2C 0.2346(3) 0.5470(3) 0.4983(5) 0.0201(6) Uani d 1 . .
C C3C 0.3551(3) 0.5649(3) 0.4084(5) 0.0205(6) Uani d 1 . .
H H1C 0.160(4) 0.543(3) 0.807(6) 0.025(9) Uiso d 1 . .
H H2C 0.245(4) 0.484(4) 0.813(6) 0.024(9) Uiso d 1 . .
H H3C 0.347(3) 0.562(3) 0.242(5) 0.010(8) Uiso d 1 . .
H H4C 0.370(3) 0.504(3) 0.463(5) 0.014(7) Uiso d 1 . .

loop_
_atom_site_aniso_label
_atom_site_aniso_U_11
_atom_site_aniso_U_22
_atom_site_aniso_U_33
_atom_site_aniso_U_12
_atom_site_aniso_U_13
_atom_site_aniso_U_23
O1A 0.0353(15) 0.0306(15) 0.0659(16) 0.0084(12) 0.0138(14) 0.0198(14)
O2A 0.0191(13) 0.0453(16) 0.0532(15) 0.0113(12) 0.0059(11) 0.0085(13)
N1A 0.0182(14) 0.0182(14) 0.019(2) 0.0091(7) 0.000 0.000
N2A 0.0199(14) 0.0239(14) 0.0246(13) 0.0022(12) 0.0032(10) 0.0011(11)
C1A 0.0189(16) 0.0209(16) 0.0188(13) 0.0078(13) -0.0014(12) -0.0020(12)
C2A 0.0191(15) 0.0211(15) 0.0188(12) 0.0102(13) -0.0002(12) 0.0010(11)
C3A 0.0226(15) 0.0201(16) 0.0194(15) 0.0116(13) 0.0018(11) 0.0028(12)
O1B 0.0184(12) 0.0408(15) 0.0510(15) 0.0161(12) 0.0015(10) -0.0020(12)
O2B 0.0373(17) 0.0530(19) 0.0662(17) 0.0300(15) 0.0032(13) 0.0265(15)
N1B 0.0256(16) 0.0256(16) 0.016(2) 0.0128(8) 0.000 0.000
N2B 0.0243(15) 0.0290(16) 0.0296(14) 0.0173(12) -0.0024(11) -0.0039(12)
C1B 0.0257(18) 0.0283(17) 0.0197(13) 0.0146(15) 0.0058(12) 0.0023(13)
C2B 0.0150(14) 0.0193(14) 0.0208(13) 0.0099(12) -0.0022(10) -0.0019(11)
C3B 0.0164(15) 0.0180(15) 0.0197(14) 0.0079(12) -0.0014(11) -0.0011(12)
O1C 0.0374(16) 0.0329(15) 0.0592(17) 0.0107(14) -0.0005(13) -0.0216(13)
O2C 0.0251(15) 0.0407(19) 0.067(2) -0.0013(14) 0.0101(13) -0.0094(15)
N1C 0.0315(17) 0.0315(17) 0.016(2) 0.0157(9) 0.000 0.000
N2C 0.0235(15) 0.0186(14) 0.0358(15) 0.0094(13) -0.0017(12) 0.0001(11)
C1C 0.0251(18) 0.0264(18) 0.0221(15) 0.0123(14) 0.0047(13) 0.0051(12)
C2C 0.0171(16) 0.0156(15) 0.0236(15) 0.0052(12) 0.0005(12) -0.0008(11)
C3C 0.0201(15) 0.0191(15) 0.0230(14) 0.0103(13) 0.0018(12) 0.0012(11)

loop_
_atom_type_symbol
_atom_type_description
_atom_type_scat_dispersion_real
_atom_type_scat_dispersion_imag
_atom_type_scat_source
C C 0.0033 0.0016 'International Tables Vol C Tables 4.2.6.8 and 6.1.1.4'
H H 0.0000 0.0000 'International Tables Vol C Tables 4.2.6.8 and 6.1.1.4'
N N 0.0061 0.0033 'International Tables Vol C Tables 4.2.6.8 and 6.1.1.4'
O O 0.0106 0.0060 'International Tables Vol C Tables 4.2.6.8 and 6.1.1.4'

loop_
_geom_angle_atom_site_label_1
_geom_angle_atom_site_label_2
_geom_angle_atom_site_label_3
_geom_angle_site_symmetry_1
_geom_angle_site_symmetry_3
_geom_angle
_geom_angle_publ_flag
C1A N1A C1A 3 2 110.82(19) ?
C1A N1A C1A 3 . 110.82(19) ?
C1A N1A C1A 2 . 110.82(19) ?
O2A N2A O1A . . 124.4(3) ?
O2A N2A C2A . . 116.7(3) ?
O1A N2A C2A . . 118.9(3) ?
N1A C1A C2A . . 108.5(3) ?
N1A C1A H1A . . 108(2) ?
C2A C1A H1A . . 111.4(19) ?
N1A C1A H2A . . 107(2) ?
C2A C1A H2A . . 109(2) ?
H1A C1A H2A . . 112(3) ?
N2A C2A C3A . . 109.8(3) ?
N2A C2A C3A . 3 108.5(3) ?
C3A C2A C3A . 3 111.8(3) ?
N2A C2A C1A . . 107.5(2) ?
C3A C2A C1A . . 110.0(3) ?
C3A C2A C1A 3 . 109.1(3) ?
C2A C3A C2A . 2 106.6(3) ?
C2A C3A H3A . . 112(2) ?
C2A C3A H3A 2 . 111(2) ?
C2A C3A H4A . . 107(2) ?
C2A C3A H4A 2 . 107.5(19) ?
H3A C3A H4A . . 113(3) ?
C1B N1B C1B 2_655 3_665 110.8(2) ?
C1B N1B C1B 2_655 . 110.8(2) ?
C1B N1B C1B 3_665 . 110.8(2) ?
O2B N2B O1B . . 124.0(3) ?
O2B N2B C2B . . 119.0(3) ?
O1B N2B C2B . . 117.0(3) ?
N1B C1B C2B . . 108.7(3) ?
N1B C1B H1B . . 109(2) ?
C2B C1B H1B . . 107.5(19) ?
N1B C1B H2B . . 108(2) ?
C2B C1B H2B . . 114.3(19) ?
H1B C1B H2B . . 109(3) ?
N2B C2B C3B . 3_665 110.2(2) ?
N2B C2B C3B . . 107.1(2) ?
C3B C2B C3B 3_665 . 111.0(3) ?
N2B C2B C1B . . 108.4(2) ?
C3B C2B C1B 3_665 . 110.3(2) ?
C3B C2B C1B . . 109.7(3) ?
C2B C3B C2B 2_655 . 106.2(3) ?
C2B C3B H3B 2_655 . 109(2) ?
C2B C3B H3B . . 110(2) ?
C2B C3B H4B 2_655 . 106(2) ?
C2B C3B H4B . . 108(2) ?
H3B C3B H4B . . 116(3) ?
C1C N1C C1C . 3_565 110.9(2) ?
C1C N1C C1C . 2_665 110.9(2) ?
C1C N1C C1C 3_565 2_665 110.9(2) ?
O1C N2C O2C . . 123.7(3) ?
O1C N2C C2C . . 119.1(3) ?
O2C N2C C2C . . 117.2(3) ?
N1C C1C C2C . . 108.7(3) ?
N1C C1C H1C . . 107(2) ?
C2C C1C H1C . . 107(2) ?
N1C C1C H2C . . 112(2) ?
C2C C1C H2C . . 109(2) ?
H1C C1C H2C . . 113(3) ?
N2C C2C C3C . 3_565 107.1(2) ?
N2C C2C C3C . . 109.2(3) ?
C3C C2C C3C 3_565 . 111.1(3) ?
N2C C2C C1C . . 109.4(3) ?
C3C C2C C1C 3_565 . 109.8(2) ?
C3C C2C C1C . . 110.0(3) ?
C2C C3C C2C 2_665 . 106.2(3) ?
C2C C3C H3C 2_665 . 113(2) ?
C2C C3C H3C . . 104.9(18) ?
C2C C3C H4C 2_665 . 109(2) ?
C2C C3C H4C . . 111(2) ?
H3C C3C H4C . . 112(3) ?

loop_
_geom_bond_atom_site_label_1
_geom_bond_atom_site_label_2
_geom_bond_site_symmetry_2
_geom_bond_distance
_geom_bond_publ_flag
O1A N2A . 1.220(4) ?
O2A N2A . 1.217(4) ?
N1A C1A 3 1.478(3) ?
N1A C1A 2 1.478(3) ?
N1A C1A . 1.478(3) ?
N2A C2A . 1.519(4) ?
C1A C2A . 1.549(4) ?
C1A H1A . 1.00(4) ?
C1A H2A . 0.91(4) ?
C2A C3A . 1.525(5) ?
C2A C3A 3 1.534(4) ?
C3A H3A . 0.89(4) ?
C3A H4A . 0.99(3) ?
O1B N2B . 1.225(4) ?
O2B N2B . 1.219(4) ?
N1B C1B 2_655 1.473(4) ?
N1B C1B 3_665 1.473(4) ?
N1B C1B . 1.473(4) ?
N2B C2B . 1.517(4) ?
C1B C2B . 1.548(4) ?
C1B H1B . 0.94(4) ?
C1B H2B . 0.89(3) ?
C2B C3B 3_665 1.523(4) ?
C2B C3B . 1.540(4) ?
C3B H3B . 0.92(3) ?
C3B H4B . 0.94(4) ?
O1C N2C . 1.220(4) ?
O2C N2C . 1.222(4) ?
N1C C1C . 1.470(4) ?
N1C C1C 3_565 1.470(4) ?
N1C C1C 2_665 1.470(4) ?
N2C C2C . 1.524(4) ?
C1C C2C . 1.539(4) ?
C1C H1C . 0.97(4) ?
C1C H2C . 0.95(4) ?
C2C C3C 3_565 1.532(4) ?
C2C C3C . 1.535(5) ?
C3C H3C . 0.99(3) ?
C3C H4C . 0.94(4) ?

loop_
_geom_hbond_atom_site_label_D
_geom_hbond_atom_site_label_H
_geom_hbond_atom_site_label_A
_geom_hbond_site_symmetry_A
_geom_hbond_distance_DH
_geom_hbond_distance_HA
_geom_hbond_distance_DA
_geom_hbond_angle_DHA
_geom_hbond_publ_flag
C1A H2A O1C . 0.90(4) 2.64(4) 3.536(5) 170(3) yes
C3A H4A N1A 1_554 0.99(3) 2.76(3) 3.678(5) 154(3) yes
C1B H1B O2C 2_665 0.94(4) 2.58(4) 3.455(5) 154(3) yes
C1B H2B O2A 1_556 0.89(3) 2.51(3) 3.392(4) 170(2) yes
C3B H4B N1B 1_554 0.94(4) 2.79(4) 3.664(5) 156(3) yes
C1C H1C O2B 4_566 0.98(4) 2.56(4) 3.496(4) 161(3) yes
C1C H2C O1A 1_556 0.96(4) 2.64(4) 3.479(5) 147(3) yes
C3C H4C O1A 1_556 0.94(4) 2.80(3) 3.574(4) 140(3) yes
C3C H4C O1B . 0.94(4) 2.69(3) 3.365(4) 129(2) yes
C3C H3C N1C 1_554 0.98(3) 2.79(3) 3.678(5) 150(3) yes

loop_
_geom_torsion_atom_site_label_1
_geom_torsion_atom_site_label_2
_geom_torsion_atom_site_label_3
_geom_torsion_atom_site_label_4
_geom_torsion_site_symmetry_1
_geom_torsion_site_symmetry_2
_geom_torsion_site_symmetry_3
_geom_torsion_site_symmetry_4
_geom_torsion
_geom_torsion_publ_flag
C1A N1A C1A C2A 3 . . . 62.2(3) ?
C1A N1A C1A C2A 2 . . . -61.3(3) ?
O2A N2A C2A C3A . . . . -168.0(3) ?
O1A N2A C2A C3A . . . . 14.4(4) ?
O2A N2A C2A C3A . . . 3 -45.5(4) ?
O1A N2A C2A C3A . . . 3 136.9(3) ?
O2A N2A C2A C1A . . . . 72.4(4) ?
O1A N2A C2A C1A . . . . -105.2(4) ?
N1A C1A C2A N2A . . . . -179.6(2) ?
N1A C1A C2A C3A . . . . 60.9(3) ?
N1A C1A C2A C3A . . . 3 -62.1(3) ?
N2A C2A C3A C2A . . . 2 -178.8(2) ?
C3A C2A C3A C2A 3 . . 2 60.7(4) ?
C1A C2A C3A C2A . . . 2 -60.7(3) ?
C1B N1B C1B C2B 2_655 . . . -61.9(3) ?
C1B N1B C1B C2B 3_665 . . . 61.4(3) ?
O2B N2B C2B C3B . . . 3_665 1.6(4) ?
O1B N2B C2B C3B . . . 3_665 -177.1(3) ?
O2B N2B C2B C3B . . . . -119.2(3) ?
O1B N2B C2B C3B . . . . 62.0(3) ?
O2B N2B C2B C1B . . . . 122.4(3) ?
O1B N2B C2B C1B . . . . -56.3(4) ?
N1B C1B C2B N2B . . . . 178.0(2) ?
N1B C1B C2B C3B . . . 3_665 -61.2(3) ?
N1B C1B C2B C3B . . . . 61.4(3) ?
N2B C2B C3B C2B . . . 2_655 -177.4(2) ?
C3B C2B C3B C2B 3_665 . . 2_655 62.2(4) ?
C1B C2B C3B C2B . . . 2_655 -60.0(3) ?
C1C N1C C1C C2C 3_565 . . . 62.0(3) ?
C1C N1C C1C C2C 2_665 . . . -61.7(3) ?
O1C N2C C2C C3C . . . 3_565 100.4(3) ?
O2C N2C C2C C3C . . . 3_565 -77.8(4) ?
O1C N2C C2C C3C . . . . -20.1(4) ?
O2C N2C C2C C3C . . . . 161.7(3) ?
O1C N2C C2C C1C . . . . -140.6(3) ?
O2C N2C C2C C1C . . . . 41.2(4) ?
N1C C1C C2C N2C . . . . -178.9(2) ?
N1C C1C C2C C3C . . . 3_565 -61.6(3) ?
N1C C1C C2C C3C . . . . 61.1(3) ?
N2C C2C C3C C2C . . . 2_665 180.0(2) ?
C3C C2C C3C C2C 3_565 . . 2_665 62.0(4) ?
C1C C2C C3C C2C . . . 2_665 -59.9(3) ?

_cod_database_fobs_code 2022130
